data_1555992
loop_
_publ_author_name
'Fan, Ling'
'Liu, Meilin'
'Ye, Yu'
'Yin, Guodong'

_publ_section_title
;
 Synthesis of 6-Substituted 6H-Indolo[2,3-b]quinolines from Isoindigos.
;
_journal_issue 1
_journal_name_full 'Organic letters'
_journal_page_first 186
_journal_page_last 189
_journal_paper_doi 10.1021/acs.orglett.6b03484
_journal_volume 19
_journal_year 2017
_chemical_formula_moiety 'C26 H24 N2 O2'
_chemical_formula_sum 'C26 H24 N2 O2'
_chemical_formula_weight 396.47
_space_group_IT_number 2
_space_group_name_Hall '-P 1'
_space_group_name_H-M_alt 'P -1'
_symmetry_cell_setting triclinic
_symmetry_space_group_name_Hall '-P 1'
_symmetry_space_group_name_H-M 'P -1'
_atom_sites_solution_hydrogens geom
_atom_sites_solution_primary direct
_atom_sites_solution_secondary difmap
_audit_creation_method SHELXL-97
_cell_angle_alpha 86.8520(10)
_cell_angle_beta 84.763(2)
_cell_angle_gamma 70.5230(10)
_cell_formula_units_Z 2
_cell_length_a 8.1158(8)
_cell_length_b 9.2869(9)
_cell_length_c 14.1457(14)
_cell_measurement_reflns_used 5195
_cell_measurement_temperature 100(2)
_cell_measurement_theta_max 31.83
_cell_measurement_theta_min 2.33
_cell_volume 1000.62(17)
_computing_cell_refinement 'Bruker SAINT'
_computing_data_collection 'Bruker APEX2'
_computing_data_reduction 'Bruker SAINT'
_computing_molecular_graphics 'Bruker SHELXTL'
_computing_publication_material 'Bruker SHELXTL'
_computing_structure_refinement 'SHELXL-97 (Sheldrick, 1997)'
_computing_structure_solution 'SHELXS-97 (Sheldrick, 1990)'
_diffrn_ambient_temperature 100(2)
_diffrn_measured_fraction_theta_full 0.994
_diffrn_measured_fraction_theta_max 0.994
_diffrn_measurement_device_type 'Bruker APEX-II CCD'
_diffrn_measurement_method '\f and \w scans'
_diffrn_radiation_monochromator graphite
_diffrn_radiation_source 'fine-focus sealed tube'
_diffrn_radiation_type MoK\a
_diffrn_radiation_wavelength 0.71073
_diffrn_reflns_av_R_equivalents 0.0188
_diffrn_reflns_av_sigmaI/netI 0.0283
_diffrn_reflns_limit_h_max 9
_diffrn_reflns_limit_h_min -9
_diffrn_reflns_limit_k_max 11
_diffrn_reflns_limit_k_min -10
_diffrn_reflns_limit_l_max 16
_diffrn_reflns_limit_l_min -16
_diffrn_reflns_number 7723
_diffrn_reflns_theta_full 25.00
_diffrn_reflns_theta_max 25.00
_diffrn_reflns_theta_min 2.33
_diffrn_standards_number 0
_exptl_absorpt_coefficient_mu 0.084
_exptl_absorpt_correction_T_max 0.9917
_exptl_absorpt_correction_T_min 0.9900
_exptl_absorpt_correction_type multi-scan
_exptl_absorpt_process_details SADABS
_exptl_crystal_colour Yellow
_exptl_crystal_density_diffrn 1.316
_exptl_crystal_density_method 'not measured'
_exptl_crystal_description Block
_exptl_crystal_F_000 420
_exptl_crystal_size_max 0.12
_exptl_crystal_size_mid 0.10
_exptl_crystal_size_min 0.10
_refine_diff_density_max 0.726
_refine_diff_density_min -0.332
_refine_diff_density_rms 0.054
_refine_ls_extinction_method none
_refine_ls_goodness_of_fit_ref 1.055
_refine_ls_hydrogen_treatment mixed
_refine_ls_matrix_type full
_refine_ls_number_parameters 272
_refine_ls_number_reflns 3490
_refine_ls_number_restraints 0
_refine_ls_restrained_S_all 1.055
_refine_ls_R_factor_all 0.0538
_refine_ls_R_factor_gt 0.0488
_refine_ls_shift/su_max 0.000
_refine_ls_shift/su_mean 0.000
_refine_ls_structure_factor_coef Fsqd
_refine_ls_weighting_details 'calc w=1/[\s^2^(Fo^2^)+(0.0696P)^2^+0.8182P] where P=(Fo^2^+2Fc^2^)/3'
_refine_ls_weighting_scheme calc
_refine_ls_wR_factor_gt 0.1325
_refine_ls_wR_factor_ref 0.1372
_reflns_number_gt 3130
_reflns_number_total 3490
_reflns_threshold_expression >2sigma(I)
_cod_data_source_file ol6b03484_si_003.cif
_cod_data_source_block 1
_cod_depositor_comments
;
The following automatic conversions were performed:

data item '_exptl_absorpt_correction_type' value 'Multi-Scan' was
changed to 'multi-scan' in accordance with the
/home/saulius/struct/COD-crude-data/automatic-downloads/DataCite-retrospective/ACS/depositions/lib/dictionaries/cif_core.dic
dictionary named 'cif_core.dic' version 2.4.2 last updated on
2011-04-26.

data item '_symmetry_cell_setting' value 'Triclinic' was changed to
'triclinic' in accordance with the
/home/saulius/struct/COD-crude-data/automatic-downloads/DataCite-retrospective/ACS/depositions/lib/dictionaries/cif_core.dic
dictionary named 'cif_core.dic' version 2.4.2 last updated on
2011-04-26.

Automatic conversion script
Id: cif_fix_values 6909 2019-04-08 15:41:33Z antanas 
;
_cod_original_sg_symbol_Hall -P1
_cod_original_sg_symbol_H-M P-1
_cod_database_code 1555992

loop_
_symmetry_equiv_pos_as_xyz
'x, y, z'
'-x, -y, -z'

loop_
_atom_site_label
_atom_site_type_symbol
_atom_site_fract_x
_atom_site_fract_y
_atom_site_fract_z
_atom_site_U_iso_or_equiv
_atom_site_adp_type
_atom_site_occupancy
_atom_site_symmetry_multiplicity
_atom_site_calc_flag
_atom_site_refinement_flags
C1 C 0.3778(3) 0.8581(2) 0.49216(14) 0.0251(4) Uani 1 1 d .
H1 H 0.4640 0.7604 0.4994 0.030 Uiso 1 1 calc R
C2 C 0.3609(3) 0.9321(3) 0.40377(15) 0.0327(5) Uani 1 1 d .
H2 H 0.4300 0.8817 0.3498 0.039 Uiso 1 1 calc R
C3 C 0.2440(3) 1.0789(3) 0.39379(15) 0.0315(5) Uani 1 1 d .
H3 H 0.2366 1.1318 0.3341 0.038 Uiso 1 1 calc R
C4 C 0.1386(3) 1.1469(3) 0.47195(16) 0.0336(5) Uani 1 1 d .
H4 H 0.0561 1.2466 0.4653 0.040 Uiso 1 1 calc R
C5 C 0.1504(3) 1.0723(2) 0.56048(15) 0.0286(5) Uani 1 1 d .
H5 H 0.0778 1.1213 0.6139 0.034 Uiso 1 1 calc R
C6 C 0.2687(3) 0.9268(2) 0.56998(13) 0.0211(4) Uani 1 1 d .
C7 C 0.2952(2) 0.6956(2) 0.67917(13) 0.0167(4) Uani 1 1 d .
C8 C 0.2761(2) 0.5930(2) 0.61739(13) 0.0206(4) Uani 1 1 d .
H8 H 0.2556 0.6207 0.5528 0.025 Uiso 1 1 calc R
C9 C 0.2879(2) 0.4474(2) 0.65346(14) 0.0221(4) Uani 1 1 d .
H9 H 0.2737 0.3749 0.6129 0.027 Uiso 1 1 calc R
C10 C 0.3199(2) 0.4064(2) 0.74755(14) 0.0225(4) Uani 1 1 d .
H10 H 0.3280 0.3064 0.7705 0.027 Uiso 1 1 calc R
C11 C 0.3404(2) 0.5111(2) 0.80858(13) 0.0192(4) Uani 1 1 d .
H11 H 0.3638 0.4830 0.8728 0.023 Uiso 1 1 calc R
C12 C 0.3261(2) 0.6565(2) 0.77398(12) 0.0159(4) Uani 1 1 d .
C13 C 0.3434(2) 0.7914(2) 0.82082(12) 0.0159(4) Uani 1 1 d .
H13 H 0.4684 0.7656 0.8355 0.019 Uiso 1 1 calc R
C14 C 0.3075(2) 0.9153(2) 0.74258(13) 0.0178(4) Uani 1 1 d .
C15 C 0.2267(2) 0.8468(2) 0.91243(12) 0.0157(4) Uani 1 1 d .
H15 H 0.2375 0.9459 0.9300 0.019 Uiso 1 1 calc R
C16 C 0.0352(2) 0.8650(2) 0.91162(12) 0.0166(4) Uani 1 1 d .
C17 C -0.0928(2) 0.9562(2) 0.85653(13) 0.0218(4) Uani 1 1 d .
H17 H -0.0651 1.0192 0.8067 0.026 Uiso 1 1 calc R
C18 C -0.2645(3) 0.9547(2) 0.87517(14) 0.0265(5) Uani 1 1 d .
H18 H -0.3544 1.0169 0.8377 0.032 Uiso 1 1 calc R
C19 C -0.3036(3) 0.8628(2) 0.94804(14) 0.0259(5) Uani 1 1 d .
H19 H -0.4209 0.8632 0.9600 0.031 Uiso 1 1 calc R
C20 C -0.1753(3) 0.7698(2) 1.00407(14) 0.0244(4) Uani 1 1 d .
H20 H -0.2030 0.7071 1.0540 0.029 Uiso 1 1 calc R
C21 C -0.0063(2) 0.7720(2) 0.98456(13) 0.0190(4) Uani 1 1 d .
C22 C 0.2863(2) 0.7296(2) 0.99309(13) 0.0186(4) Uani 1 1 d .
C23 C 0.1598(3) 0.5684(2) 1.10228(14) 0.0273(5) Uani 1 1 d .
H23A H 0.2723 0.4854 1.0888 0.033 Uiso 1 1 calc R
H23B H 0.0640 0.5261 1.0972 0.033 Uiso 1 1 calc R
C24 C 0.1513(3) 0.6198(2) 1.20245(14) 0.0262(4) Uani 1 1 d .
H24A H 0.0345 0.6956 1.2187 0.031 Uiso 1 1 calc R
H24B H 0.2404 0.6699 1.2069 0.031 Uiso 1 1 calc R
C25 C 0.1840(3) 0.4837(2) 1.27385(15) 0.0272(5) Uani 1 1 d .
H25A H 0.0867 0.4417 1.2745 0.033 Uiso 1 1 calc R
H25B H 0.2935 0.4024 1.2524 0.033 Uiso 1 1 calc R
C26 C 0.1987(3) 0.5255(3) 1.37214(16) 0.0396(6) Uani 1 1 d .
H26A H 0.2937 0.5686 1.3719 0.059 Uiso 1 1 calc R
H26B H 0.2239 0.4342 1.4138 0.059 Uiso 1 1 calc R
H26C H 0.0880 0.6014 1.3954 0.059 Uiso 1 1 calc R
N1 N 0.2864(2) 0.85005(17) 0.66080(10) 0.0181(3) Uani 1 1 d .
N2 N 0.1448(2) 0.69078(18) 1.03061(11) 0.0216(4) Uani 1 1 d .
O1 O 0.30030(19) 1.04693(15) 0.75009(9) 0.0249(3) Uani 1 1 d .
O2 O 0.43485(17) 0.67627(16) 1.01824(9) 0.0246(3) Uani 1 1 d .

loop_
_atom_site_aniso_label
_atom_site_aniso_U_11
_atom_site_aniso_U_22
_atom_site_aniso_U_33
_atom_site_aniso_U_23
_atom_site_aniso_U_13
_atom_site_aniso_U_12
C1 0.0276(10) 0.0237(10) 0.0203(10) 0.0032(8) -0.0004(8) -0.0043(8)
C2 0.0471(13) 0.0303(12) 0.0180(10) 0.0011(8) 0.0039(9) -0.0111(10)
C3 0.0379(12) 0.0347(12) 0.0207(10) 0.0075(9) -0.0051(9) -0.0108(10)
C4 0.0347(12) 0.0258(11) 0.0361(12) 0.0085(9) -0.0075(9) -0.0049(9)
C5 0.0292(11) 0.0268(11) 0.0264(11) 0.0020(8) -0.0002(8) -0.0058(9)
C6 0.0262(10) 0.0197(10) 0.0176(9) 0.0033(7) -0.0033(7) -0.0079(8)
C7 0.0146(8) 0.0150(9) 0.0179(9) 0.0002(7) -0.0004(7) -0.0017(7)
C8 0.0217(9) 0.0219(10) 0.0169(9) -0.0016(7) -0.0044(7) -0.0045(8)
C9 0.0230(10) 0.0189(10) 0.0242(10) -0.0061(8) -0.0022(8) -0.0057(8)
C10 0.0247(10) 0.0138(9) 0.0273(10) 0.0001(8) 0.0001(8) -0.0046(7)
C11 0.0210(9) 0.0175(9) 0.0166(9) 0.0014(7) -0.0019(7) -0.0030(7)
C12 0.0136(8) 0.0166(9) 0.0159(9) -0.0013(7) -0.0004(7) -0.0027(7)
C13 0.0163(8) 0.0173(9) 0.0140(9) 0.0003(7) -0.0013(7) -0.0055(7)
C14 0.0190(9) 0.0180(10) 0.0164(9) -0.0002(7) 0.0020(7) -0.0070(7)
C15 0.0183(9) 0.0155(9) 0.0131(8) -0.0004(7) -0.0013(7) -0.0055(7)
C16 0.0186(9) 0.0171(9) 0.0142(9) -0.0049(7) 0.0008(7) -0.0056(7)
C17 0.0229(10) 0.0257(10) 0.0156(9) -0.0034(8) -0.0019(7) -0.0058(8)
C18 0.0208(10) 0.0352(12) 0.0219(10) -0.0098(9) -0.0046(8) -0.0052(8)
C19 0.0189(9) 0.0317(11) 0.0295(11) -0.0160(9) 0.0033(8) -0.0105(8)
C20 0.0280(10) 0.0225(10) 0.0253(10) -0.0069(8) 0.0068(8) -0.0130(8)
C21 0.0229(10) 0.0161(9) 0.0177(9) -0.0043(7) 0.0007(7) -0.0061(7)
C22 0.0222(10) 0.0171(9) 0.0148(9) -0.0013(7) -0.0014(7) -0.0042(7)
C23 0.0328(11) 0.0212(10) 0.0251(11) 0.0042(8) 0.0009(8) -0.0068(8)
C24 0.0266(10) 0.0222(10) 0.0277(11) 0.0008(8) -0.0016(8) -0.0055(8)
C25 0.0241(10) 0.0226(10) 0.0313(11) 0.0030(8) 0.0010(8) -0.0045(8)
C26 0.0481(14) 0.0390(13) 0.0306(12) 0.0087(10) -0.0083(10) -0.0131(11)
N1 0.0241(8) 0.0155(8) 0.0137(8) 0.0019(6) -0.0012(6) -0.0056(6)
N2 0.0232(8) 0.0194(8) 0.0199(8) 0.0045(6) 0.0011(6) -0.0055(7)
O1 0.0366(8) 0.0189(7) 0.0214(7) -0.0011(5) 0.0035(6) -0.0136(6)
O2 0.0225(7) 0.0267(7) 0.0206(7) 0.0041(6) -0.0047(5) -0.0028(6)

loop_
_atom_type_symbol
_atom_type_description
_atom_type_scat_dispersion_real
_atom_type_scat_dispersion_imag
_atom_type_scat_source
C C 0.0033 0.0016 'International Tables Vol C Tables 4.2.6.8 and 6.1.1.4'
H H 0.0000 0.0000 'International Tables Vol C Tables 4.2.6.8 and 6.1.1.4'
N N 0.0061 0.0033 'International Tables Vol C Tables 4.2.6.8 and 6.1.1.4'
O O 0.0106 0.0060 'International Tables Vol C Tables 4.2.6.8 and 6.1.1.4'

loop_
_geom_angle_atom_site_label_1
_geom_angle_atom_site_label_2
_geom_angle_atom_site_label_3
_geom_angle
C6 C1 C2 120.00(19)
C6 C1 H1 120.0
C2 C1 H1 120.0
C3 C2 C1 120.4(2)
C3 C2 H2 119.8
C1 C2 H2 119.8
C4 C3 C2 118.84(19)
C4 C3 H3 120.6
C2 C3 H3 120.6
C3 C4 C5 121.3(2)
C3 C4 H4 119.3
C5 C4 H4 119.3
C6 C5 C4 119.4(2)
C6 C5 H5 120.3
C4 C5 H5 120.3
C5 C6 C1 119.83(18)
C5 C6 N1 120.29(18)
C1 C6 N1 119.78(17)
C8 C7 C12 121.89(17)
C8 C7 N1 128.57(17)
C12 C7 N1 109.54(16)
C7 C8 C9 117.51(17)
C7 C8 H8 121.2
C9 C8 H8 121.2
C10 C9 C8 121.25(18)
C10 C9 H9 119.4
C8 C9 H9 119.4
C9 C10 C11 120.40(18)
C9 C10 H10 119.8
C11 C10 H10 119.8
C12 C11 C10 118.83(17)
C12 C11 H11 120.6
C10 C11 H11 120.6
C11 C12 C7 120.11(17)
C11 C12 C13 131.26(16)
C7 C12 C13 108.61(16)
C12 C13 C14 103.48(14)
C12 C13 C15 117.52(15)
C14 C13 C15 111.66(14)
C12 C13 H13 107.9
C14 C13 H13 107.9
C15 C13 H13 107.9
O1 C14 N1 126.00(17)
O1 C14 C13 126.43(16)
N1 C14 C13 107.56(15)
C16 C15 C22 102.75(14)
C16 C15 C13 117.00(14)
C22 C15 C13 109.91(14)
C16 C15 H15 109.0
C22 C15 H15 109.0
C13 C15 H15 109.0
C17 C16 C21 120.28(17)
C17 C16 C15 131.46(17)
C21 C16 C15 108.21(15)
C16 C17 C18 118.85(18)
C16 C17 H17 120.6
C18 C17 H17 120.6
C19 C18 C17 120.13(18)
C19 C18 H18 119.9
C17 C18 H18 119.9
C18 C19 C20 121.56(18)
C18 C19 H19 119.2
C20 C19 H19 119.2
C21 C20 C19 117.65(18)
C21 C20 H20 121.2
C19 C20 H20 121.2
C20 C21 C16 121.53(18)
C20 C21 N2 128.73(18)
C16 C21 N2 109.74(16)
O2 C22 N2 125.66(17)
O2 C22 C15 126.19(17)
N2 C22 C15 108.13(15)
N2 C23 C24 113.47(17)
N2 C23 H23A 108.9
C24 C23 H23A 108.9
N2 C23 H23B 108.9
C24 C23 H23B 108.9
H23A C23 H23B 107.7
C23 C24 C25 111.12(17)
C23 C24 H24A 109.4
C25 C24 H24A 109.4
C23 C24 H24B 109.4
C25 C24 H24B 109.4
H24A C24 H24B 108.0
C26 C25 C24 113.07(18)
C26 C25 H25A 109.0
C24 C25 H25A 109.0
C26 C25 H25B 109.0
C24 C25 H25B 109.0
H25A C25 H25B 107.8
C25 C26 H26A 109.5
C25 C26 H26B 109.5
H26A C26 H26B 109.5
C25 C26 H26C 109.5
H26A C26 H26C 109.5
H26B C26 H26C 109.5
C14 N1 C7 110.65(14)
C14 N1 C6 123.75(15)
C7 N1 C6 125.50(15)
C22 N2 C21 111.13(15)
C22 N2 C23 122.50(16)
C21 N2 C23 126.07(16)

loop_
_geom_bond_atom_site_label_1
_geom_bond_atom_site_label_2
_geom_bond_distance
C1 C6 1.388(3)
C1 C2 1.389(3)
C1 H1 0.9500
C2 C3 1.386(3)
C2 H2 0.9500
C3 C4 1.377(3)
C3 H3 0.9500
C4 C5 1.392(3)
C4 H4 0.9500
C5 C6 1.380(3)
C5 H5 0.9500
C6 N1 1.430(2)
C7 C8 1.382(3)
C7 C12 1.393(3)
C7 N1 1.423(2)
C8 C9 1.394(3)
C8 H8 0.9500
C9 C10 1.388(3)
C9 H9 0.9500
C10 C11 1.394(3)
C10 H10 0.9500
C11 C12 1.382(3)
C11 H11 0.9500
C12 C13 1.501(2)
C13 C14 1.526(2)
C13 C15 1.538(2)
C13 H13 1.0000
C14 O1 1.214(2)
C14 N1 1.384(2)
C15 C16 1.507(2)
C15 C22 1.528(2)
C15 H15 1.0000
C16 C17 1.376(3)
C16 C21 1.399(3)
C17 C18 1.399(3)
C17 H17 0.9500
C18 C19 1.385(3)
C18 H18 0.9500
C19 C20 1.390(3)
C19 H19 0.9500
C20 C21 1.381(3)
C20 H20 0.9500
C21 N2 1.404(2)
C22 O2 1.219(2)
C22 N2 1.369(2)
C23 N2 1.462(2)
C23 C24 1.508(3)
C23 H23A 0.9900
C23 H23B 0.9900
C24 C25 1.540(3)
C24 H24A 0.9900
C24 H24B 0.9900
C25 C26 1.489(3)
C25 H25A 0.9900
C25 H25B 0.9900
C26 H26A 0.9800
C26 H26B 0.9800
C26 H26C 0.9800

loop_
_geom_torsion_atom_site_label_1
_geom_torsion_atom_site_label_2
_geom_torsion_atom_site_label_3
_geom_torsion_atom_site_label_4
_geom_torsion
C6 C1 C2 C3 4.5(3)
C1 C2 C3 C4 -3.3(3)
C2 C3 C4 C5 1.5(3)
C3 C4 C5 C6 -0.8(3)
C4 C5 C6 C1 1.9(3)
C4 C5 C6 N1 178.21(18)
C2 C1 C6 C5 -3.7(3)
C2 C1 C6 N1 179.91(18)
C12 C7 C8 C9 0.4(3)
N1 C7 C8 C9 -179.04(17)
C7 C8 C9 C10 -0.8(3)
C8 C9 C10 C11 0.3(3)
C9 C10 C11 C12 0.8(3)
C10 C11 C12 C7 -1.2(3)
C10 C11 C12 C13 -179.14(18)
C8 C7 C12 C11 0.7(3)
N1 C7 C12 C11 -179.82(15)
C8 C7 C12 C13 179.03(16)
N1 C7 C12 C13 -1.48(19)
C11 C12 C13 C14 -178.60(18)
C7 C12 C13 C14 3.31(18)
C11 C12 C13 C15 -55.0(3)
C7 C12 C13 C15 126.87(16)
C12 C13 C14 O1 176.68(18)
C15 C13 C14 O1 49.4(2)
C12 C13 C14 N1 -4.01(18)
C15 C13 C14 N1 -131.34(15)
C12 C13 C15 C16 -47.0(2)
C14 C13 C15 C16 72.29(19)
C12 C13 C15 C22 69.59(19)
C14 C13 C15 C22 -171.09(14)
C22 C15 C16 C17 178.71(18)
C13 C15 C16 C17 -60.8(3)
C22 C15 C16 C21 1.33(18)
C13 C15 C16 C21 121.81(17)
C21 C16 C17 C18 0.3(3)
C15 C16 C17 C18 -176.78(18)
C16 C17 C18 C19 0.1(3)
C17 C18 C19 C20 -0.2(3)
C18 C19 C20 C21 -0.1(3)
C19 C20 C21 C16 0.5(3)
C19 C20 C21 N2 179.42(18)
C17 C16 C21 C20 -0.7(3)
C15 C16 C21 C20 177.07(16)
C17 C16 C21 N2 -179.75(16)
C15 C16 C21 N2 -2.0(2)
C16 C15 C22 O2 177.92(18)
C13 C15 C22 O2 52.7(2)
C16 C15 C22 N2 -0.19(18)
C13 C15 C22 N2 -125.43(16)
N2 C23 C24 C25 -174.96(16)
C23 C24 C25 C26 172.96(19)
O1 C14 N1 C7 -177.34(17)
C13 C14 N1 C7 3.35(19)
O1 C14 N1 C6 6.0(3)
C13 C14 N1 C6 -173.31(16)
C8 C7 N1 C14 178.21(18)
C12 C7 N1 C14 -1.2(2)
C8 C7 N1 C6 -5.2(3)
C12 C7 N1 C6 175.35(16)
C5 C6 N1 C14 -49.2(3)
C1 C6 N1 C14 127.1(2)
C5 C6 N1 C7 134.6(2)
C1 C6 N1 C7 -49.0(3)
O2 C22 N2 C21 -179.16(17)
C15 C22 N2 C21 -1.0(2)
O2 C22 N2 C23 -5.1(3)
C15 C22 N2 C23 173.04(16)
C20 C21 N2 C22 -177.05(18)
C16 C21 N2 C22 2.0(2)
C20 C21 N2 C23 9.1(3)
C16 C21 N2 C23 -171.85(17)
C24 C23 N2 C22 85.6(2)
C24 C23 N2 C21 -101.3(2)
